data_1530922
loop_
_publ_author_name
'Udovenko, A.A.'
'Volkova, L.M.'
'Davidovich, R.L.'
'Simonov, M.A.'

_publ_section_title
;
 Crystal structure of di- and trinitraroheptafluorodiantimonates(III) of
 potassium K (Sb2 F7) (K N O3)2 and K (Sb2 F7) (K N O3)3
;
_journal_name_full
;
Koordinatsionnaya Khimiya (= Coordination Chemistry (USSR))
;
_journal_page_first 133
_journal_page_last 137
_journal_volume 5
_journal_year 1979
_chemical_formula_sum 'F7 K3 N2 O6 Sb2'
_chemical_name_systematic 'K3 (Sb2 F7 (N O3)2)'
_space_group_IT_number 12
_symmetry_space_group_name_Hall '-B 2'
_symmetry_space_group_name_H-M 'B 1 1 2/m'
_cell_angle_alpha 90
_cell_angle_beta 90
_cell_angle_gamma 92.3
_cell_formula_units_Z 2
_cell_length_a 15.02
_cell_length_b 7.17
_cell_length_c 5.69
_cell_volume 612.282
_citation_journal_id_ASTM KOKHDC
_cod_data_source_file Udovenko_KOKHDC_1979_533.cif
_cod_data_source_block F7K3N2O6Sb2
_cod_original_cell_volume 612.2818
_cod_original_sg_symbol_Hall '-C 2y (-x,z,y)'
_cod_database_code 1530922

loop_
_symmetry_equiv_pos_as_xyz
x,y,z
-x,-y,z
-x,-y,-z
x,y,-z
x+1/2,y,z+1/2
-x+1/2,-y,z+1/2
-x+1/2,-y,-z+1/2
x+1/2,y,-z+1/2

loop_
_atom_site_label
_atom_site_type_symbol
_atom_site_fract_x
_atom_site_fract_y
_atom_site_fract_z
_atom_site_occupancy
_atom_site_U_iso_or_equiv
O2 O-2 0.11 0.106 0.5 1 0.0
F3 F-1 0 0.5 0 1 0.0
F2 F-1 0.15 0.41 0.238 1 0.0
K2 K+1 0.283 0.261 0.5 1 0.0
N1 N+5 0.41 0.088 0 1 0.0
Sb1 Sb+3 0.0977 0.2447 0 1 0.0
K1 K+1 0.5 0.5 0 1 0.0
F1 F-1 0.213 0.136 0 1 0.0
O1 O-2 0.416 0.165 0.193 1 0.0
